data_2243375
loop_
_publ_author_name
'Kan Kaynar, Nihal'
'Tanak, Hasan'
'Macit, Mustafa'
'\"Ozdemir, Nam\?ik'

_publ_section_title
;
 Crystal structure and DFT computational studies of
 (<i>E</i>)-2,4-di-<i>tert</i>-butyl-6-{[3-(trifluoromethyl)benzyl]iminomethyl}phenol
;
_journal_issue 5
_journal_name_full 'Acta Crystallographica Section E'
_journal_page_first 732
_journal_page_last 735
_journal_paper_doi 10.1107/S205698902000537X
_journal_volume 76
_journal_year 2020
_chemical_formula_iupac 'C23 H28 F3 N O'
_chemical_formula_moiety 'C23 H28 F3 N O'
_chemical_formula_sum 'C23 H28 F3 N O'
_chemical_formula_weight 391.46
_chemical_name_systematic (<i>E</i>)-2,4-Di-<i>tert</i>-butyl-6-{[3-(trifluoromethyl)benzyl]iminomethyl}phenol
_space_group_IT_number 14
_space_group_name_Hall '-P 2ybc'
_space_group_name_H-M_alt 'P 1 21/c 1'
_symmetry_cell_setting monoclinic
_symmetry_space_group_name_H-M 'P 1 21/c 1'
_atom_sites_solution_hydrogens geom
_atom_sites_solution_primary direct
_atom_sites_solution_secondary difmap
_audit_creation_method SHELXL-97
_cell_angle_alpha 90.00
_cell_angle_beta 91.217(5)
_cell_angle_gamma 90.00
_cell_formula_units_Z 4
_cell_length_a 15.6783(10)
_cell_length_b 15.7880(14)
_cell_length_c 8.7054(5)
_cell_measurement_reflns_used 19720
_cell_measurement_temperature 296(2)
_cell_measurement_theta_max 28.03
_cell_measurement_theta_min 1.83
_cell_volume 2154.4(3)
_computing_cell_refinement X-AREA
_computing_data_collection
;
X-AREA (Stoe & Cie, 2002)
;
_computing_data_reduction
;
X-RED32 (Stoe & Cie, 2002)
;
_computing_molecular_graphics
;
ORTEP-3 for Windows (Farrugia, 2012)
;
_computing_publication_material
;
WinGX (Farrugia, 2012)
;
_computing_structure_refinement
;
SHELXL97 (Sheldrick, 2008)
;
_computing_structure_solution
;
SHELXS97 (Sheldrick, 2008)
;
_diffrn_ambient_temperature 296(2)
_diffrn_detector_area_resol_mean 6.67
_diffrn_measured_fraction_theta_full 0.995
_diffrn_measured_fraction_theta_max 0.995
_diffrn_measurement_device_type 'STOE IPDS 2'
_diffrn_measurement_method 'rotation method'
_diffrn_radiation_monochromator graphite
_diffrn_radiation_source 'fine-focus sealed tube'
_diffrn_radiation_type MoK\a
_diffrn_radiation_wavelength 0.71073
_diffrn_reflns_av_R_equivalents 0.0615
_diffrn_reflns_av_sigmaI/netI 0.0452
_diffrn_reflns_limit_h_max 20
_diffrn_reflns_limit_h_min -20
_diffrn_reflns_limit_k_max 20
_diffrn_reflns_limit_k_min -20
_diffrn_reflns_limit_l_max 11
_diffrn_reflns_limit_l_min -10
_diffrn_reflns_number 24168
_diffrn_reflns_theta_full 27.60
_diffrn_reflns_theta_max 27.60
_diffrn_reflns_theta_min 2.58
_exptl_absorpt_coefficient_mu 0.091
_exptl_absorpt_correction_T_max 0.9919
_exptl_absorpt_correction_T_min 0.9376
_exptl_absorpt_correction_type integration
_exptl_absorpt_process_details
;
(X-RED32; Stoe & Cie, 2002)
;
_exptl_crystal_colour orange
_exptl_crystal_density_diffrn 1.207
_exptl_crystal_density_method 'not measured'
_exptl_crystal_description plate
_exptl_crystal_F_000 832
_exptl_crystal_size_max 0.72
_exptl_crystal_size_mid 0.56
_exptl_crystal_size_min 0.09
_refine_diff_density_max 0.174
_refine_diff_density_min -0.143
_refine_ls_extinction_method none
_refine_ls_goodness_of_fit_ref 1.012
_refine_ls_hydrogen_treatment mixed
_refine_ls_matrix_type full
_refine_ls_number_parameters 291
_refine_ls_number_reflns 4981
_refine_ls_number_restraints 67
_refine_ls_restrained_S_all 1.058
_refine_ls_R_factor_all 0.1140
_refine_ls_R_factor_gt 0.0593
_refine_ls_shift/su_max 0.000
_refine_ls_shift/su_mean 0.000
_refine_ls_structure_factor_coef Fsqd
_refine_ls_weighting_details 'calc w=1/[\s^2^(Fo^2^)+(0.0720P)^2^+0.0000P] where P=(Fo^2^+2Fc^2^)/3'
_refine_ls_weighting_scheme calc
_refine_ls_wR_factor_gt 0.1279
_refine_ls_wR_factor_ref 0.1488
_reflns_number_gt 2875
_reflns_number_total 4981
_reflns_threshold_expression I>2\s(I)
_cod_data_source_file pk2624sup1.cif
_cod_data_source_block I
_cod_original_sg_symbol_H-M 'P 21/c'
_cod_database_code 2243375

loop_
_symmetry_equiv_pos_as_xyz
'x, y, z'
'-x, y+1/2, -z+1/2'
'-x, -y, -z'
'x, -y-1/2, z-1/2'

loop_
_atom_site_type_symbol
_atom_site_label
_atom_site_fract_x
_atom_site_fract_y
_atom_site_fract_z
_atom_site_U_iso_or_equiv
_atom_site_adp_type
_atom_site_calc_flag
_atom_site_refinement_flags
_atom_site_occupancy
_atom_site_symmetry_multiplicity
_atom_site_disorder_assembly
_atom_site_disorder_group
F F1A 0.82817(19) 0.75361(18) 1.1564(8) 0.1412(18) Uani d PDU 0.798(6) 1 A 1
F F2A 0.8487(2) 0.6371(4) 1.2628(5) 0.1492(18) Uani d PDU 0.798(6) 1 A 1
F F3A 0.86847(16) 0.6497(4) 1.0276(5) 0.1431(18) Uani d PDU 0.798(6) 1 A 1
F F1B 0.8509(6) 0.7243(11) 1.0355(15) 0.108(4) Uani d PDU 0.202(6) 1 A 2
F F2B 0.8298(5) 0.7109(13) 1.2651(14) 0.112(4) Uani d PDU 0.202(6) 1 A 2
F F3B 0.8690(5) 0.6084(6) 1.140(2) 0.119(4) Uani d PDU 0.202(6) 1 A 2
O O1 0.42489(9) 0.60037(10) 0.54544(18) 0.0583(4) Uani d . 1 1 . .
N N1 0.47793(10) 0.69181(11) 0.77476(19) 0.0517(4) Uani d . 1 1 . .
C C1 0.34413(11) 0.61230(12) 0.5935(2) 0.0442(4) Uani d . 1 1 . .
C C2 0.27563(12) 0.57558(12) 0.5121(2) 0.0474(5) Uani d . 1 1 . .
C C3 0.28920(14) 0.52313(15) 0.3652(2) 0.0604(6) Uani d . 1 1 . .
C C4 0.3291(2) 0.57867(19) 0.2417(3) 0.0900(9) Uani d . 1 1 . .
H H4A 0.3843 0.5977 0.2770 0.135 Uiso calc R 1 1 . .
H H4B 0.2931 0.6268 0.2216 0.135 Uiso calc R 1 1 . .
H H4C 0.3350 0.5464 0.1490 0.135 Uiso calc R 1 1 . .
C C5 0.34662(19) 0.44671(17) 0.4018(3) 0.0866(8) Uani d . 1 1 . .
H H5A 0.4010 0.4662 0.4405 0.130 Uiso calc R 1 1 . .
H H5B 0.3546 0.4142 0.3101 0.130 Uiso calc R 1 1 . .
H H5C 0.3202 0.4120 0.4779 0.130 Uiso calc R 1 1 . .
C C6 0.20508(18) 0.4890(2) 0.2985(3) 0.0923(9) Uani d . 1 1 . .
H H6A 0.2160 0.4565 0.2078 0.138 Uiso calc R 1 1 . .
H H6B 0.1680 0.5354 0.2728 0.138 Uiso calc R 1 1 . .
H H6C 0.1784 0.4535 0.3732 0.138 Uiso calc R 1 1 . .
C C7 0.19492(12) 0.58784(13) 0.5719(2) 0.0520(5) Uani d . 1 1 . .
H H7 0.1487 0.5639 0.5192 0.062 Uiso calc R 1 1 . .
C C8 0.17838(12) 0.63327(13) 0.7047(2) 0.0539(5) Uani d . 1 1 . .
C C9 0.08888(13) 0.64131(16) 0.7727(3) 0.0680(6) Uani d . 1 1 . .
C C10 0.02115(17) 0.5997(3) 0.6718(5) 0.1314(15) Uani d . 1 1 . .
H H10A -0.0338 0.6080 0.7159 0.197 Uiso calc R 1 1 . .
H H10B 0.0327 0.5402 0.6642 0.197 Uiso calc R 1 1 . .
H H10C 0.0216 0.6246 0.5712 0.197 Uiso calc R 1 1 . .
C C11 0.0905(2) 0.5998(3) 0.9306(4) 0.1116(12) Uani d . 1 1 . .
H H11A 0.1338 0.6261 0.9942 0.167 Uiso calc R 1 1 . .
H H11B 0.1028 0.5406 0.9202 0.167 Uiso calc R 1 1 . .
H H11C 0.0359 0.6067 0.9770 0.167 Uiso calc R 1 1 . .
C C12 0.06544(18) 0.7341(2) 0.7915(4) 0.1009(10) Uani d . 1 1 . .
H H12A 0.0639 0.7611 0.6926 0.151 Uiso calc R 1 1 . .
H H12B 0.1073 0.7615 0.8565 0.151 Uiso calc R 1 1 . .
H H12C 0.0104 0.7384 0.8371 0.151 Uiso calc R 1 1 . .
C C13 0.24757(12) 0.67031(14) 0.7790(2) 0.0550(5) Uani d . 1 1 . .
H H13 0.2388 0.7024 0.8668 0.066 Uiso calc R 1 1 . .
C C14 0.32996(11) 0.66083(12) 0.7260(2) 0.0463(5) Uani d . 1 1 . .
C C15 0.40013(12) 0.70132(13) 0.8100(2) 0.0512(5) Uani d . 1 1 . .
H H15 0.3875 0.7357 0.8932 0.061 Uiso calc R 1 1 . .
C C16 0.54326(13) 0.73660(13) 0.8642(3) 0.0547(5) Uani d . 1 1 . .
H H16A 0.5162 0.7797 0.9258 0.066 Uiso calc R 1 1 . .
H H16B 0.5814 0.7650 0.7945 0.066 Uiso calc R 1 1 . .
C C17 0.59483(12) 0.67922(12) 0.9685(2) 0.0456(4) Uani d . 1 1 A .
C C18 0.67935(12) 0.69802(13) 1.0007(2) 0.0509(5) Uani d . 1 1 . .
H H18 0.7044 0.7446 0.9543 0.061 Uiso calc R 1 1 . .
C C19 0.72737(13) 0.64835(15) 1.1014(2) 0.0581(5) Uani d DU 1 1 A .
C C20 0.81794(16) 0.6718(2) 1.1355(4) 0.0818(7) Uani d DU 1 1 . .
C C21 0.69155(16) 0.57852(15) 1.1692(3) 0.0685(6) Uani d . 1 1 . .
H H21 0.7239 0.5445 1.2353 0.082 Uiso calc R 1 1 A .
C C22 0.60725(16) 0.55961(15) 1.1381(3) 0.0706(7) Uani d . 1 1 A .
H H22 0.5824 0.5129 1.1845 0.085 Uiso calc R 1 1 . .
C C23 0.55955(14) 0.60916(14) 1.0392(2) 0.0571(5) Uani d . 1 1 . .
H H23 0.5027 0.5955 1.0192 0.069 Uiso calc R 1 1 A .
H H1 0.4592(18) 0.6288(18) 0.616(3) 0.088(9) Uiso d . 1 1 . .

loop_
_atom_site_aniso_label
_atom_site_aniso_U_11
_atom_site_aniso_U_22
_atom_site_aniso_U_33
_atom_site_aniso_U_12
_atom_site_aniso_U_13
_atom_site_aniso_U_23
F1A 0.0791(18) 0.100(2) 0.242(5) -0.0161(14) -0.055(3) -0.027(2)
F2A 0.099(2) 0.203(4) 0.143(3) -0.021(2) -0.066(2) 0.050(3)
F3A 0.0563(14) 0.225(5) 0.149(3) -0.002(2) 0.0203(16) -0.047(3)
F1B 0.060(5) 0.146(9) 0.116(7) -0.030(6) -0.012(5) 0.022(7)
F2B 0.073(5) 0.162(10) 0.102(6) -0.002(7) -0.011(5) -0.046(6)
F3B 0.075(5) 0.130(7) 0.151(10) 0.046(5) -0.023(7) -0.009(6)
O1 0.0422(8) 0.0723(10) 0.0606(9) -0.0033(7) 0.0091(7) -0.0136(8)
N1 0.0455(9) 0.0569(10) 0.0526(9) -0.0018(7) -0.0032(7) -0.0023(8)
C1 0.0407(10) 0.0457(10) 0.0465(10) 0.0016(8) 0.0054(8) 0.0020(9)
C2 0.0491(11) 0.0469(11) 0.0462(11) -0.0004(8) 0.0016(9) -0.0005(9)
C3 0.0616(13) 0.0663(14) 0.0532(12) -0.0070(10) 0.0051(10) -0.0139(11)
C4 0.115(2) 0.105(2) 0.0502(14) -0.0252(17) 0.0177(14) -0.0142(14)
C5 0.0966(19) 0.0724(17) 0.0909(19) 0.0110(14) 0.0060(15) -0.0301(15)
C6 0.0825(18) 0.114(2) 0.0805(17) -0.0190(16) -0.0042(14) -0.0440(17)
C7 0.0446(11) 0.0576(12) 0.0536(11) -0.0041(9) -0.0025(9) -0.0021(10)
C8 0.0420(10) 0.0612(13) 0.0586(12) 0.0046(9) 0.0044(9) -0.0025(10)
C9 0.0438(11) 0.0861(17) 0.0744(15) 0.0031(11) 0.0112(10) -0.0033(13)
C10 0.0439(14) 0.200(4) 0.151(3) -0.0211(19) 0.0191(17) -0.066(3)
C11 0.0784(19) 0.144(3) 0.114(3) 0.0155(19) 0.0436(18) 0.036(2)
C12 0.0669(17) 0.107(2) 0.130(3) 0.0267(16) 0.0250(17) -0.003(2)
C13 0.0492(11) 0.0631(13) 0.0528(11) 0.0048(9) 0.0041(9) -0.0113(10)
C14 0.0426(10) 0.0490(11) 0.0473(10) 0.0027(8) 0.0008(8) -0.0026(9)
C15 0.0521(12) 0.0519(11) 0.0494(11) 0.0026(9) 0.0001(9) -0.0063(9)
C16 0.0508(11) 0.0525(12) 0.0607(12) -0.0066(9) -0.0058(9) 0.0001(10)
C17 0.0476(10) 0.0460(11) 0.0433(10) -0.0035(8) 0.0035(8) -0.0069(8)
C18 0.0475(11) 0.0524(12) 0.0530(11) -0.0068(9) 0.0040(9) -0.0036(9)
C19 0.0515(11) 0.0658(14) 0.0569(12) 0.0044(10) -0.0030(9) -0.0076(11)
C20 0.0551(13) 0.0978(19) 0.0921(18) 0.0080(13) -0.0109(13) -0.0007(15)
C21 0.0743(16) 0.0650(15) 0.0655(15) 0.0072(12) -0.0106(12) 0.0095(12)
C22 0.0817(17) 0.0594(14) 0.0706(15) -0.0142(12) -0.0044(13) 0.0155(12)
C23 0.0558(12) 0.0585(13) 0.0570(12) -0.0127(10) -0.0018(10) 0.0007(11)

loop_
_atom_type_symbol
_atom_type_description
_atom_type_scat_dispersion_real
_atom_type_scat_dispersion_imag
_atom_type_scat_source
C C 0.0033 0.0016 'International Tables Vol C Tables 4.2.6.8 and 6.1.1.4'
H H 0.0000 0.0000 'International Tables Vol C Tables 4.2.6.8 and 6.1.1.4'
F F 0.0171 0.0103 'International Tables Vol C Tables 4.2.6.8 and 6.1.1.4'
N N 0.0061 0.0033 'International Tables Vol C Tables 4.2.6.8 and 6.1.1.4'
O O 0.0106 0.0060 'International Tables Vol C Tables 4.2.6.8 and 6.1.1.4'

loop_
_geom_angle_atom_site_label_1
_geom_angle_atom_site_label_2
_geom_angle_atom_site_label_3
_geom_angle_site_symmetry_1
_geom_angle_site_symmetry_3
_geom_angle
_geom_angle_publ_flag
C15 N1 C16 . . 118.71(18) ?
O1 C1 C2 . . 119.84(17) ?
O1 C1 C14 . . 119.60(17) ?
C2 C1 C14 . . 120.55(16) ?
C7 C2 C1 . . 116.51(17) ?
C7 C2 C3 . . 121.84(18) ?
C1 C2 C3 . . 121.64(17) ?
C6 C3 C4 . . 107.3(2) ?
C6 C3 C5 . . 107.4(2) ?
C4 C3 C5 . . 110.5(2) ?
C6 C3 C2 . . 111.79(18) ?
C4 C3 C2 . . 109.91(19) ?
C5 C3 C2 . . 109.89(19) ?
C8 C7 C2 . . 124.77(19) ?
C13 C8 C7 . . 116.71(17) ?
C13 C8 C9 . . 119.89(19) ?
C7 C8 C9 . . 123.37(19) ?
C10 C9 C12 . . 108.2(3) ?
C10 C9 C11 . . 109.6(3) ?
C12 C9 C11 . . 108.5(3) ?
C10 C9 C8 . . 112.0(2) ?
C12 C9 C8 . . 110.2(2) ?
C11 C9 C8 . . 108.3(2) ?
C8 C13 C14 . . 121.71(19) ?
C13 C14 C1 . . 119.70(18) ?
C13 C14 C15 . . 118.93(17) ?
C1 C14 C15 . . 121.36(16) ?
N1 C15 C14 . . 123.01(18) ?
N1 C16 C17 . . 113.12(16) ?
C18 C17 C23 . . 118.13(19) ?
C18 C17 C16 . . 119.59(17) ?
C23 C17 C16 . . 122.23(17) ?
C17 C18 C19 . . 120.85(19) ?
C21 C19 C18 . . 120.2(2) ?
C21 C19 C20 . . 120.6(2) ?
C18 C19 C20 . . 119.2(2) ?
F3B C20 F3A . . 54.5(8) ?
F3B C20 F2B . . 105.4(10) ?
F3A C20 F2B . . 133.2(5) ?
F3B C20 F1A . . 133.6(5) ?
F3A C20 F1A . . 107.0(4) ?
F2B C20 F1A . . 52.9(9) ?
F3B C20 F1B . . 105.1(10) ?
F3A C20 F1B . . 55.4(8) ?
F2B C20 F1B . . 103.0(10) ?
F1A C20 F1B . . 54.8(7) ?
F3B C20 F2A . . 55.3(8) ?
F3A C20 F2A . . 106.3(3) ?
F2B C20 F2A . . 54.8(8) ?
F1A C20 F2A . . 104.5(4) ?
F1B C20 F2A . . 132.6(4) ?
F3B C20 C19 . . 113.8(5) ?
F3A C20 C19 . . 112.6(3) ?
F2B C20 C19 . . 114.2(4) ?
F1A C20 C19 . . 112.7(2) ?
F1B C20 C19 . . 114.2(4) ?
F2A C20 C19 . . 113.2(3) ?
C19 C21 C22 . . 119.2(2) ?
C23 C22 C21 . . 120.5(2) ?
C22 C23 C17 . . 121.1(2) ?

loop_
_geom_bond_atom_site_label_1
_geom_bond_atom_site_label_2
_geom_bond_site_symmetry_2
_geom_bond_distance
_geom_bond_publ_flag
F1A C20 . 1.313(4) ?
F2A C20 . 1.318(4) ?
F3A C20 . 1.290(4) ?
F1B C20 . 1.315(6) ?
F2B C20 . 1.296(6) ?
F3B C20 . 1.282(6) ?
O1 C1 . 1.355(2) ?
N1 C15 . 1.273(2) ?
N1 C16 . 1.457(3) ?
C1 C2 . 1.400(3) ?
C1 C14 . 1.406(3) ?
C2 C7 . 1.392(3) ?
C2 C3 . 1.542(3) ?
C3 C6 . 1.528(3) ?
C3 C4 . 1.531(3) ?
C3 C5 . 1.535(4) ?
C7 C8 . 1.390(3) ?
C8 C13 . 1.381(3) ?
C8 C9 . 1.540(3) ?
C9 C10 . 1.514(4) ?
C9 C12 . 1.521(4) ?
C9 C11 . 1.522(4) ?
C13 C14 . 1.389(3) ?
C14 C15 . 1.456(3) ?
C16 C17 . 1.506(3) ?
C17 C18 . 1.381(3) ?
C17 C23 . 1.387(3) ?
C18 C19 . 1.386(3) ?
C19 C21 . 1.376(3) ?
C19 C20 . 1.491(3) ?
C21 C22 . 1.376(3) ?
C22 C23 . 1.373(3) ?

loop_
_geom_hbond_atom_site_label_D
_geom_hbond_atom_site_label_H
_geom_hbond_atom_site_label_A
_geom_hbond_site_symmetry_A
_geom_hbond_distance_DH
_geom_hbond_distance_HA
_geom_hbond_distance_DA
_geom_hbond_angle_DHA
O1 H1 N1 . 0.92(3) 1.73(3) 2.587(2) 154(3)
C16 H16B Cg2 4_575 0.97 2.77 3.705(3) 162
C21 H21 Cg1 3_667 0.93 2.85 3.631(3) 143

loop_
_geom_torsion_atom_site_label_1
_geom_torsion_atom_site_label_2
_geom_torsion_atom_site_label_3
_geom_torsion_atom_site_label_4
_geom_torsion_site_symmetry_1
_geom_torsion_site_symmetry_2
_geom_torsion_site_symmetry_3
_geom_torsion_site_symmetry_4
_geom_torsion
_geom_torsion_publ_flag
O1 C1 C2 C7 . . . . 177.52(18) ?
C14 C1 C2 C7 . . . . -1.8(3) ?
O1 C1 C2 C3 . . . . -1.6(3) ?
C14 C1 C2 C3 . . . . 179.11(19) ?
C7 C2 C3 C6 . . . . 0.3(3) ?
C1 C2 C3 C6 . . . . 179.3(2) ?
C7 C2 C3 C4 . . . . 119.4(2) ?
C1 C2 C3 C4 . . . . -61.6(3) ?
C7 C2 C3 C5 . . . . -118.9(2) ?
C1 C2 C3 C5 . . . . 60.2(3) ?
C1 C2 C7 C8 . . . . 0.0(3) ?
C3 C2 C7 C8 . . . . 179.0(2) ?
C2 C7 C8 C13 . . . . 1.8(3) ?
C2 C7 C8 C9 . . . . -176.4(2) ?
C13 C8 C9 C10 . . . . 177.7(3) ?
C7 C8 C9 C10 . . . . -4.3(4) ?
C13 C8 C9 C12 . . . . 57.2(3) ?
C7 C8 C9 C12 . . . . -124.7(3) ?
C13 C8 C9 C11 . . . . -61.3(3) ?
C7 C8 C9 C11 . . . . 116.7(3) ?
C7 C8 C13 C14 . . . . -1.6(3) ?
C9 C8 C13 C14 . . . . 176.5(2) ?
C8 C13 C14 C1 . . . . -0.1(3) ?
C8 C13 C14 C15 . . . . -179.8(2) ?
O1 C1 C14 C13 . . . . -177.42(18) ?
C2 C1 C14 C13 . . . . 1.9(3) ?
O1 C1 C14 C15 . . . . 2.3(3) ?
C2 C1 C14 C15 . . . . -178.41(18) ?
C16 N1 C15 C14 . . . . 178.69(18) ?
C13 C14 C15 N1 . . . . 175.7(2) ?
C1 C14 C15 N1 . . . . -3.9(3) ?
C15 N1 C16 C17 . . . . 107.5(2) ?
N1 C16 C17 C18 . . . . 148.23(18) ?
N1 C16 C17 C23 . . . . -34.4(3) ?
C23 C17 C18 C19 . . . . -0.2(3) ?
C16 C17 C18 C19 . . . . 177.26(19) ?
C17 C18 C19 C21 . . . . 0.9(3) ?
C17 C18 C19 C20 . . . . -178.8(2) ?
C21 C19 C20 F3B . . . . 42.0(11) ?
C18 C19 C20 F3B . . . . -138.3(10) ?
C21 C19 C20 F3A . . . . 101.8(4) ?
C18 C19 C20 F3A . . . . -78.5(4) ?
C21 C19 C20 F2B . . . . -79.1(12) ?
C18 C19 C20 F2B . . . . 100.6(12) ?
C21 C19 C20 F1A . . . . -137.1(4) ?
C18 C19 C20 F1A . . . . 42.6(5) ?
C21 C19 C20 F1B . . . . 162.7(10) ?
C18 C19 C20 F1B . . . . -17.6(11) ?
C21 C19 C20 F2A . . . . -18.8(5) ?
C18 C19 C20 F2A . . . . 160.9(4) ?
C18 C19 C21 C22 . . . . -1.2(4) ?
C20 C19 C21 C22 . . . . 178.5(2) ?
C19 C21 C22 C23 . . . . 0.8(4) ?
C21 C22 C23 C17 . . . . -0.1(4) ?
C18 C17 C23 C22 . . . . -0.2(3) ?
C16 C17 C23 C22 . . . . -177.6(2) ?

_cod_database_fobs_code 2243375
